data_4500647
loop_
_publ_author_name
'Hathwar, Venkatesha R.'
'Gonnade, Rajesh G.'
'Munshi, Parthapratim'
'Bhadbhade, Mohan M.'
'Guru Row, Tayur N.'

_publ_contact_author
;
 Prof. Dr. T. N. Guru Row
 Solid State and Structural Chemistry Unit
 Indian Institute of Science
 Bangalore, 560 012
 India
;
_publ_section_title
;
 Halogen Bonding in 2,5-Dichloro-1,4-benzoquinone: Insights from
 Experimental and Theoretical Charge Density Analysis
;
_journal_issue 5
_journal_name_full 'Crystal Growth &amp; Design'
_journal_page_first 1855
_journal_paper_doi 10.1021/cg2000415
_journal_volume 11
_journal_year 2011
_chemical_formula_moiety 'C6 H2 Cl2 O2'
_chemical_formula_sum 'C6 H2 Cl2 O2'
_chemical_formula_weight 176.98
_chemical_name_common '2,5-dichloro 1,4-benzoquinone'
_space_group_IT_number 14
_symmetry_cell_setting monoclinic
_symmetry_Int_Tables_number 14
_symmetry_space_group_name_Hall '-P 2ybc'
_symmetry_space_group_name_H-M 'P 1 21/c 1'
_atom_sites_solution_primary direct
_atom_sites_solution_secondary difmap
_audit_conform_dict_location ftp://ftp.iucr.org/pub/cif_core.dic
_audit_conform_dict_name cif_core.dic
_audit_conform_dict_version 2.3
_audit_creation_date '12-Oct-10 T00:48:47-00:00'
_audit_creation_method 'XD routine XDCIF'
_cell_angle_alpha 90
_cell_angle_beta 92.604(2)
_cell_angle_gamma 90
_cell_formula_units_Z 2
_cell_length_a 6.0187(3)
_cell_length_b 5.3451(3)
_cell_length_c 9.9651(4)
_cell_measurement_reflns_used 1243
_cell_measurement_temperature 90(2)
_cell_measurement_theta_max 50.14
_cell_measurement_theta_min 3.39
_cell_volume 320.25(3)
_computing_cell_refinement 'SAINTPLUS (BRUKER-AXS)'
_computing_data_collection 'KAPPA APEX II (BRUKER-AXS)'
_computing_data_reduction 'SAINTPLUS (BRUKER-AXS)'
_computing_molecular_graphics 'XD2006   (Volkov et al, 2006)'
_computing_publication_material 'XD2006   (Volkov et al, 2006)'
_computing_structure_refinement 'XD2006   (Volkov et al, 2006)'
_computing_structure_solution 'SHELXS-97 (Sheldrick, 2008)'
_diffrn_ambient_temperature 90(2)
_diffrn_measured_fraction_theta_full 0.997
_diffrn_measured_fraction_theta_max 0.997
_diffrn_measurement_device_type 'Bruker Kappa APEX II CCD detector'
_diffrn_measurement_method '\f and \w scans'
_diffrn_radiation_monochromator graphite
_diffrn_radiation_probe x-ray
_diffrn_radiation_source 'fine-focus sealed tube'
_diffrn_radiation_type MoK\a
_diffrn_radiation_wavelength 0.71073
_diffrn_reflns_av_R_equivalents 0.0248
_diffrn_reflns_av_sigmaI/netI 0.0254
_diffrn_reflns_limit_h_max 12
_diffrn_reflns_limit_h_min -12
_diffrn_reflns_limit_k_max 11
_diffrn_reflns_limit_k_min 0
_diffrn_reflns_limit_l_max 21
_diffrn_reflns_limit_l_min 0
_diffrn_reflns_number 41047
_diffrn_reflns_theta_full 50.14
_diffrn_reflns_theta_max 50.13
_diffrn_reflns_theta_min 2.36
_exptl_absorpt_coefficient_mu 0.931
_exptl_absorpt_correction_T_max 0.8503
_exptl_absorpt_correction_T_min 0.8213
_exptl_absorpt_correction_type analytical
_exptl_absorpt_process_details 'Bruker AXS, 2008'
_exptl_crystal_colour colorless
_exptl_crystal_density_diffrn 1.835
_exptl_crystal_density_method 'not measured'
_exptl_crystal_description block
_exptl_crystal_F_000 176
_exptl_crystal_size_max 0.22
_exptl_crystal_size_mid 0.20
_exptl_crystal_size_min 0.18
_refine_diff_density_max 0.176
_refine_diff_density_min -0.170
_refine_diff_density_rms 0.034
_refine_ls_extinction_method none
_refine_ls_goodness_of_fit_ref 1.003
_refine_ls_matrix_type full
_refine_ls_number_parameters 147
_refine_ls_number_reflns 3014
_refine_ls_number_restraints 0
_refine_ls_restrained_S_all 1.003
_refine_ls_R_factor_all 0.0157
_refine_ls_R_factor_gt 0.0116
_refine_ls_shift/su_max 0.000
_refine_ls_shift/su_mean 0.000
_refine_ls_structure_factor_coef F
_refine_ls_weighting_details
;
        calc w2 = 1/[s^2^(Fo^2^)]
;
_refine_ls_weighting_scheme calc
_refine_ls_wR_factor_ref 0.0160
_reflns_number_gt 3014
_reflns_number_total 3380
_reflns_threshold_expression >3sigma(I)
_cod_data_source_file cg2000415_si_002.cif
_cod_data_source_block XB
_cod_depositor_comments
;
The following automatic conversions were performed:

'_symmetry_cell_setting' value 'Monoclinic' changed to 'monoclinic'
according to /home/saulius/struct/CIF-dictionaries/cif_core.dic
dictionary named 'cif_core.dic' version 2.4.1 from 2010-06-29.

Automatic conversion script
Id: cif_fix_values 1715 2011-07-08 13:25:40Z adriana 
;
_cod_original_sg_symbol_H-M 'P 21/c'
_cod_database_code 4500647
_atom_site_anharm_details
;
The atomic anharmonic pdf is approximated by a Gram-Charlier expansion
about the harmonic pdf, according to the expression :
 
      P(u) = (1 + Cijk*Hijk/3! + Dijkl*Hijkl/4!)*P(0)
 
The coefficients Cijk and Dijkl are refined in the least squares procedure.
The reported coefficients Cijk are multiplied by 1000 and Dijkl by 10000.
;

loop_
_symmetry_equiv_pos_site_id
_symmetry_equiv_pos_as_xyz
1 x,y,z
2 -x,1/2+y,1/2-z
3 -x,-y,-z
4 x,1/2-y,1/2+z

loop_
_atom_local_axes_atom_label
_atom_local_axes_atom0
_atom_local_axes_ax1
_atom_local_axes_atom1
_atom_local_axes_atom2
_atom_local_axes_ax2
CL(1) C(1) Z CL(1) C(2) Y
O(1) C(2) Z O(1) C(3) Y
C(1) C(2) Z C(1) CL(1) Y
C(2) O(1) Z C(2) C(3) Y
C(3) H(3) Z C(3) C(2) Y
H(3) C(3) Z H(3) C(2) Y

loop_
_atom_rho_multipole_atom_label
_atom_rho_multipole_coeff_Pv
_atom_rho_multipole_coeff_P00
_atom_rho_multipole_coeff_P11
_atom_rho_multipole_coeff_P1-1
_atom_rho_multipole_coeff_P10
_atom_rho_multipole_coeff_P20
_atom_rho_multipole_coeff_P21
_atom_rho_multipole_coeff_P2-1
_atom_rho_multipole_coeff_P22
_atom_rho_multipole_coeff_P2-2
_atom_rho_multipole_coeff_P30
_atom_rho_multipole_coeff_P31
_atom_rho_multipole_coeff_P3-1
_atom_rho_multipole_coeff_P32
_atom_rho_multipole_coeff_P3-2
_atom_rho_multipole_coeff_P33
_atom_rho_multipole_coeff_P3-3
_atom_rho_multipole_coeff_P40
_atom_rho_multipole_coeff_P41
_atom_rho_multipole_coeff_P4-1
_atom_rho_multipole_coeff_P42
_atom_rho_multipole_coeff_P4-2
_atom_rho_multipole_coeff_P43
_atom_rho_multipole_coeff_P4-3
_atom_rho_multipole_coeff_P44
_atom_rho_multipole_coeff_P4-4
_atom_rho_multipole_kappa
_atom_rho_multipole_kappa_prime0
_atom_rho_multipole_kappa_prime1
_atom_rho_multipole_kappa_prime2
_atom_rho_multipole_kappa_prime3
_atom_rho_multipole_kappa_prime4
Cl(1) 6.86(3) 0 0.001(10) -0.005(9) -0.071(11) -0.215(16) 0.007(13) 0.060(13) -0.001(9) -0.021(14) 0.095(8) -0.021(7) -0.006(7) -0.006(7) -0.019(8) 0.004(7) 0.010(7) 0.011(9) -0.017(10) -0.039(10) -0.003(10) 0.005(9) 0.019(9) 0.009(9) -0.014(9) 0.022(8) 1.061(3) 1.02(3) 1.02(3) 1.02(3) 1.02(3) 1.02(3)
O(1) 6.27(4) 0 -0.042(8) -0.005(7) -0.036(8) 0.017(8) 0.000(8) -0.018(7) -0.118(8) -0.004(8) 0.020(6) 0.018(6) 0.003(5) 0.021(6) -0.003(6) 0.007(6) 0.015(5) 0 0 0 0 0 0 0 0 0 0.988(2) 1.17(6) 1.17(6) 1.17(6) 1.17(6) 1.17(6)
C(1) 4.22(6) 0 0.047(13) -0.090(18) 0.039(18) 0.104(16) -0.014(11) 0.092(14) -0.168(16) 0.008(11) 0.32(3) 0.006(14) -0.033(15) 0.20(2) -0.019(13) -0.013(12) -0.050(13) 0 0 0 0 0 0 0 0 0 0.999(5) 0.84(3) 0.84(3) 0.84(3) 0.84(3) 0.84(3)
C(2) 3.87(7) 0 0.042(9) 0.007(11) 0.064(10) 0.159(12) -0.005(8) 0.027(9) -0.162(11) -0.011(9) 0.23(2) 0.000(9) 0.004(10) 0.178(16) 0.004(9) -0.009(9) 0.007(9) 0 0 0 0 0 0 0 0 0 1.014(6) 1.03(3) 1.03(3) 1.03(3) 1.03(3) 1.03(3)
C(3) 3.72(7) 0 0.037(13) 0.042(19) -0.016(17) 0.134(15) -0.022(13) 0.049(13) -0.143(15) 0.017(13) 0.26(3) -0.004(10) -0.042(13) 0.18(2) 0.033(14) 0.010(14) -0.027(13) 0 0 0 0 0 0 0 0 0 1.028(6) 0.91(3) 0.91(3) 0.91(3) 0.91(3) 0.91(3)
H(3) 1.05(3) 0 0 0 0.213(16) 0.15(2) 0 0 0 0 0 0 0 0 0 0 0 0 0 0 0 0 0 0 0 0 1.11934 1.149263 1.149263 1.149263 1.149263 1.149263

loop_
_atom_site_aniso_label
_atom_site_aniso_U_11
_atom_site_aniso_U_22
_atom_site_aniso_U_33
_atom_site_aniso_U_12
_atom_site_aniso_U_13
_atom_site_aniso_U_23
CL(1) 0.01292(2) 0.01769(3) 0.01348(2) 0.003126(13) 0.003601(14) -0.000623(13)
O(1) 0.01687(9) 0.01578(9) 0.01336(9) 0.00027(9) 0.00548(8) 0.00383(8)
C(1) 0.01110(5) 0.01217(6) 0.01045(6) 0.00040(4) 0.00203(4) -0.00004(5)
C(2) 0.01189(6) 0.01161(6) 0.01016(6) -0.00058(5) 0.00232(5) 0.00079(5)
C(3) 0.01337(6) 0.01249(6) 0.01100(6) 0.00149(5) 0.00242(5) 0.00138(5)
H(3) 0.052169 0.043709 0.044086 0.028863 0.021416 0.025851

loop_
_atom_site_label
_atom_site_fract_x
_atom_site_fract_y
_atom_site_fract_z
_atom_site_occupancy
_atom_site_symmetry_multiplicity
_atom_site_U_iso_or_equiv
CL(1) 0.586310(8) 0.734566(10) 0.133343(5) 1 4 0.015
O(1) 0.84745(5) 0.29781(6) 0.22230(3) 1 4 0.015
C(1) 0.81183(3) 0.61614(4) 0.056444(18) 1 4 0.011
C(2) 0.91770(3) 0.38997(4) 0.120514(19) 1 4 0.011
C(3) 1.11091(3) 0.28151(4) 0.05530(2) 1 4 0.012
H(3) 1.18409 0.120799 0.106616 1 4 0.046

loop_
_atom_type_symbol
_atom_type_description
_atom_type_scat_dispersion_real
_atom_type_scat_dispersion_imag
_atom_type_scat_source
C C 0.0033 0.0016 'International Tables Vol C Tables 4.2.6.8 and 6.1.1.4'
H H 0.0000 0.0000 'International Tables Vol C Tables 4.2.6.8 and 6.1.1.4'
O O 0.0106 0.0060 'International Tables Vol C Tables 4.2.6.8 and 6.1.1.4'
Cl Cl 0.1484 0.1585 'International Tables Vol C Tables 4.2.6.8 and 6.1.1.4'

loop_
_geom_angle_atom_site_label_1
_geom_angle_atom_site_label_2
_geom_angle_atom_site_label_3
_geom_angle
_geom_angle_site_symmetry_1
_geom_angle_site_symmetry_2
_geom_angle_site_symmetry_3
_geom_angle_publ_flag
CL(1) C(1) C(2) 116.053(14) 1_555 1_555 1_555 yes
CL(1) C(1) C(3) 122.185(15) 1_555 1_555 3_765 yes
C(2) C(1) C(3) 121.761(17) 1_555 1_555 3_765 yes
O(1) C(2) C(1) 121.60(2) 1_555 1_555 1_555 yes
O(1) C(2) C(3) 121.13(2) 1_555 1_555 1_555 yes
C(1) C(2) C(3) 117.273(17) 1_555 1_555 1_555 yes
C(1) C(3) C(2) 120.965(18) 3_765 1_555 1_555 yes
C(1) C(3) H(3) 124.476(19) 3_765 1_555 1_555 yes
C(2) C(3) H(3) 114.534(18) 1_555 1_555 1_555 yes

loop_
_geom_bond_atom_site_label_1
_geom_bond_atom_site_label_2
_geom_bond_distance
_geom_bond_site_symmetry_1
_geom_bond_site_symmetry_2
_geom_bond_publ_flag
CL(1) C(1) 1.71020(19) 1_555 1_555 yes
O(1) C(2) 1.2204(3) 1_555 1_555 yes
C(1) C(2) 1.4960(3) 1_555 1_555 yes
C(1) C(3) 1.3426(3) 1_555 3_765 yes
C(2) C(3) 1.4762(3) 1_555 1_555 yes
C(3) H(3) 1.0830(2) 1_555 1_555 yes

loop_
_geom_torsion_atom_site_label_1
_geom_torsion_atom_site_label_2
_geom_torsion_atom_site_label_3
_geom_torsion_atom_site_label_4
_geom_torsion
_geom_torsion_site_symmetry_1
_geom_torsion_site_symmetry_2
_geom_torsion_site_symmetry_3
_geom_torsion_site_symmetry_4
_geom_torsion_publ_flag
CL(1) C(1) C(2) O(1) -0.60(2) 1_555 1_555 1_555 1_555 yes
CL(1) C(1) C(2) C(3) 179.20(2) 1_555 1_555 1_555 1_555 yes
C(3) C(1) C(2) O(1) 179.79(3) 3_765 1_555 1_555 1_555 yes
C(3) C(1) C(2) C(3) -0.411(19) 3_765 1_555 1_555 1_555 yes
O(1) C(2) C(3) H(3) -1.55(2) 1_555 1_555 1_555 1_555 yes
C(1) C(2) C(3) H(3) 178.65(3) 1_555 1_555 1_555 1_555 yes
C(1) C(3) C(2) O(1) -179.79(3) 3_765 1_555 1_555 1_555 yes
C(1) C(3) C(2) C(1) 0.408(18) 3_765 1_555 1_555 1_555 yes

loop_
_atom_site_anharm_gc_c_label
_atom_site_anharm_gc_c_111
_atom_site_anharm_gc_c_222
_atom_site_anharm_gc_c_333
_atom_site_anharm_gc_c_112
_atom_site_anharm_gc_c_122
_atom_site_anharm_gc_c_113
_atom_site_anharm_gc_c_133
_atom_site_anharm_gc_c_223
_atom_site_anharm_gc_c_233
_atom_site_anharm_gc_c_123
Cl(1) 0.00032(4) 0.00000 -0.000048(11) 0.00032(2) 0.00023(3) 0.000037(13) 0.00000 -0.00010(2) 0.00000 0.00000
